data_7222659
loop_
_publ_author_name
'Eisenmann, B.'
'May, N.'
'Schaefer, H.'
'Mueller, W.'

_publ_section_title
;
 Eine neue strukturelle Variante des Ba Al4-Typs: Der Ca Be2 Ge2-Typ
;
_journal_name_full
;
Zeitschrift fuer Naturforschung, Teil B. Anorganische Chemie, Organische 
Chemie (2,1947-32,1977)
;
_journal_page_first 1155
_journal_page_last 1157
_journal_volume 27
_journal_year 1972
_chemical_formula_sum 'Be2 Ca Ge2'
_chemical_name_systematic 'Ca Be2 Ge2'
_space_group_IT_number 129
_symmetry_space_group_name_Hall '-P 4a 2a'
_symmetry_space_group_name_H-M 'P 4/n m m :2'
_cell_angle_alpha 90
_cell_angle_beta 90
_cell_angle_gamma 90
_cell_formula_units_Z 2
_cell_length_a 4.02
_cell_length_b 4.02
_cell_length_c 9.92
_cell_volume 160.311
_citation_journal_id_ASTM ZENBAX
_cod_data_source_file Eisenmann_ZENBAX_1972_681.cif
_cod_data_source_block Be2Ca1Ge2
_cod_original_cell_volume 160.3112
_cod_original_formula_sum 'Be2 Ca1 Ge2'
_cod_database_code 7222659

loop_
_symmetry_equiv_pos_as_xyz
x,y,z
-y+1/2,x,z
-x+1/2,-y+1/2,z
y,-x+1/2,z
x+1/2,-y,-z
y+1/2,x+1/2,-z
-x,y+1/2,-z
-y,-x,-z
-x,-y,-z
y-1/2,-x,-z
x-1/2,y-1/2,-z
-y,x-1/2,-z
-x-1/2,y,z
-y-1/2,-x-1/2,z
x,-y-1/2,z
y,x,z

loop_
_atom_site_label
_atom_site_type_symbol
_atom_site_fract_x
_atom_site_fract_y
_atom_site_fract_z
_atom_site_occupancy
_atom_site_U_iso_or_equiv
Ge2 Ge 0.25 0.25 0.368 1 0.0
Ca1 Ca 0.25 0.25 0.749 1 0.0
Be2 Be 0.25 0.25 0.108 1 0.0
Ge1 Ge 0.75 0.25 0 1 0.0
Be1 Be 0.75 0.25 0.5 1 0.0
